data_2014847
loop_
_publ_author_name
'Robert T. Stibrany'
'Harvey J. Schugar'
'Joseph A. Potenza'

_publ_section_title
;
 Three structures containing
 (<i>E</i>)-1,2-bis(benzimidazol-2-yl)ethene groups
;
_journal_issue 6
_journal_name_full 'Acta Crystallographica Section C'
_journal_page_first o354
_journal_page_last o357
_journal_paper_doi 10.1107/S0108270105011881
_journal_volume 61
_journal_year 2005
_chemical_formula_iupac 'C20 H21 N4 +, Cl O4 -'
_chemical_formula_moiety 'C20 H21 N4 +, Cl O4 -'
_chemical_formula_sum 'C20 H21 Cl N4 O4'
_chemical_formula_weight 416.86
_chemical_melting_point '538 K (soften) 549 K (decomp.)'
_chemical_name_systematic
;
3-ethyl-2-[(E)-2-(1-ethylbenzimidazol-2-yl)ethenyl]benzimidazol-1-ium
perchlorate
;
_space_group_IT_number 14
_symmetry_cell_setting monoclinic
_symmetry_space_group_name_Hall '-P 2ybc'
_symmetry_space_group_name_H-M 'P 1 21/c 1'
_atom_sites_solution_hydrogens geom
_atom_sites_solution_primary direct
_atom_sites_solution_secondary difmap
_audit_creation_method SHELXL-97
_cell_angle_alpha 90.00
_cell_angle_beta 91.561(3)
_cell_angle_gamma 90.00
_cell_formula_units_Z 4
_cell_length_a 14.3810(5)
_cell_length_b 8.3007(3)
_cell_length_c 16.4788(6)
_cell_measurement_reflns_used 862
_cell_measurement_temperature 297.0(10)
_cell_measurement_theta_max 23.52
_cell_measurement_theta_min 2.75
_cell_volume 1966.38(12)
_computing_cell_refinement 'SAINT-Plus (Bruker, 2000)'
_computing_data_collection 'SMART WNT/2000 (Bruker, 2000)'
_computing_data_reduction SAINT-Plus
_computing_molecular_graphics 'ORTEPIII (Burnett & Johnson, 1996) and ORTEP-32 (Farrugia, 1997)'
_computing_publication_material 'SHELXTL (Bruker, 2000)'
_computing_structure_refinement 'SHELXL97 (Sheldrick, 1997)'
_computing_structure_solution 'SHELXS97 (Sheldrick, 1990)'
_diffrn_ambient_temperature 297.0(10)
_diffrn_measured_fraction_theta_full 0.990
_diffrn_measured_fraction_theta_max 0.990
_diffrn_measurement_device_type 'Bruker SMART APEX CCD area-detector'
_diffrn_measurement_method '\f and \w'
_diffrn_radiation_monochromator graphite
_diffrn_radiation_source 'fine-focus sealed tube'
_diffrn_radiation_type MoK\a
_diffrn_radiation_wavelength 0.71073
_diffrn_reflns_av_R_equivalents 0.0301
_diffrn_reflns_av_sigmaI/netI 0.0272
_diffrn_reflns_limit_h_max 17
_diffrn_reflns_limit_h_min -17
_diffrn_reflns_limit_k_max 9
_diffrn_reflns_limit_k_min -9
_diffrn_reflns_limit_l_max 17
_diffrn_reflns_limit_l_min -19
_diffrn_reflns_number 14068
_diffrn_reflns_theta_full 25.06
_diffrn_reflns_theta_max 25.06
_diffrn_reflns_theta_min 2.82
_diffrn_standards_interval_count 0
_exptl_absorpt_coefficient_mu 0.230
_exptl_absorpt_correction_T_max 1.00
_exptl_absorpt_correction_T_min 0.873
_exptl_absorpt_correction_type multi-scan
_exptl_absorpt_process_details '(SADABS; Blessing, 1995)'
_exptl_crystal_colour yellow
_exptl_crystal_density_diffrn 1.408
_exptl_crystal_density_method 'not measured'
_exptl_crystal_description block
_exptl_crystal_F_000 872
_exptl_crystal_size_max 0.42
_exptl_crystal_size_mid 0.33
_exptl_crystal_size_min 0.23
_refine_diff_density_max 0.331
_refine_diff_density_min -0.191
_refine_ls_extinction_method none
_refine_ls_goodness_of_fit_ref 1.000
_refine_ls_hydrogen_treatment mixed
_refine_ls_matrix_type full
_refine_ls_number_parameters 324
_refine_ls_number_reflns 3452
_refine_ls_number_restraints 0
_refine_ls_restrained_S_all 1.000
_refine_ls_R_factor_all 0.0631
_refine_ls_R_factor_gt 0.0492
_refine_ls_shift/su_max 0.001
_refine_ls_shift/su_mean 0.000
_refine_ls_structure_factor_coef Fsqd
_refine_ls_weighting_details 'w=1/[\s^2^(Fo^2^)+(0.0892P)^2^+0.7662P] where P=(Fo^2^+2Fc^2^)/3'
_refine_ls_weighting_scheme calc
_refine_ls_wR_factor_gt 0.1373
_refine_ls_wR_factor_ref 0.1483
_reflns_number_gt 2725
_reflns_number_total 3452
_reflns_threshold_expression I>2\s(I)
_cod_data_source_file gg1255.cif
_cod_data_source_block II
_cod_depositor_comments
;
The following automatic conversions were performed:
'_symmetry_cell_setting' value 'Monoclinic' changed to 'monoclinic'
according to '/home/saulius/struct/CIF-dictionaries/cif_core.dic'
dictionary named 'cif_core.dic' version 2.4.1 from 2010-06-29.

Automatic conversion script
Id: cif_fix_enum 1527 2010-12-29 10:47:43Z saulius 

The following automatic conversions were performed:

'_symmetry_cell_setting' value 'Monoclinic' changed to 'monoclinic'
according to /home/saulius/struct/CIF-dictionaries/cif_core.dic
dictionary named 'cif_core.dic' version 2.4.1 from 2010-06-29.

Automatic conversion script
Id: cif_fix_values 1715 2011-07-08 13:25:40Z adriana 
;
_cod_original_sg_symbol_H-M 'P 21/c'
_cod_database_code 2014847

loop_
_symmetry_equiv_pos_as_xyz
'x, y, z'
'-x, y+1/2, -z+1/2'
'-x, -y, -z'
'x, -y-1/2, z-1/2'

loop_
_atom_site_label
_atom_site_fract_x
_atom_site_fract_y
_atom_site_fract_z
_atom_site_U_iso_or_equiv
_atom_site_adp_type
_atom_site_calc_flag
_atom_site_refinement_flags
_atom_site_occupancy
_atom_site_disorder_assembly
_atom_site_disorder_group
_atom_site_type_symbol
Cl 0.21254(5) 0.38125(8) 0.73859(3) 0.0609(3) Uani d . 1 . . Cl
O2 0.2003(2) 0.2945(3) 0.66557(12) 0.0979(8) Uani d . 1 . . O
O3 0.2553(2) 0.2886(4) 0.79832(16) 0.1201(11) Uani d . 1 . . O
O1 0.2701(2) 0.5156(3) 0.71961(18) 0.1146(10) Uani d . 1 . . O
O4 0.1277(2) 0.4359(5) 0.7657(2) 0.1472(13) Uani d . 1 . . O
N11 0.49077(12) 0.2180(2) 0.56399(10) 0.0423(5) Uani d . 1 . . N
N13 0.49647(13) 0.3030(2) 0.43423(11) 0.0448(5) Uani d . 1 . . N
N21 0.17449(12) 0.6190(2) 0.41069(11) 0.0430(5) Uani d . 1 . . N
N23 0.18004(13) 0.5317(3) 0.53502(12) 0.0467(5) Uani d . 1 . . N
C1 0.36074(17) 0.3846(3) 0.51119(15) 0.0475(6) Uani d . 1 . . C
C11 0.57220(15) 0.1583(3) 0.53360(13) 0.0407(5) Uani d . 1 . . C
C12 0.44856(15) 0.3031(3) 0.50149(13) 0.0415(5) Uani d . 1 . . C
C13 0.57470(15) 0.2131(3) 0.45325(13) 0.0418(5) Uani d . 1 . . C
C14 0.65095(17) 0.1750(3) 0.40618(16) 0.0526(6) Uani d . 1 . . C
C15 0.71975(18) 0.0804(4) 0.44093(17) 0.0589(7) Uani d . 1 . . C
C16 0.71532(18) 0.0248(3) 0.52091(17) 0.0571(7) Uani d . 1 . . C
C17 0.64185(17) 0.0628(3) 0.56890(16) 0.0501(6) Uani d . 1 . . C
C18 0.45992(19) 0.1961(3) 0.64716(14) 0.0494(6) Uani d . 1 . . C
C19 0.5002(2) 0.3188(4) 0.70462(17) 0.0774(9) Uani d . 1 . . C
H19A 0.5668 0.3108 0.7057 0.116 Uiso calc R 1 . . H
H19B 0.4777 0.2997 0.7581 0.116 Uiso calc R 1 . . H
H19C 0.4820 0.4247 0.6870 0.116 Uiso calc R 1 . . H
C2 0.31059(16) 0.4483(3) 0.45142(15) 0.0453(5) Uani d . 1 . . C
C21 0.09671(15) 0.6810(3) 0.44869(14) 0.0427(5) Uani d . 1 . . C
C22 0.22400(15) 0.5297(3) 0.46460(13) 0.0423(5) Uani d . 1 . . C
C23 0.10093(15) 0.6246(3) 0.52810(14) 0.0439(5) Uani d . 1 . . C
C24 0.03366(18) 0.6643(3) 0.58375(17) 0.0546(6) Uani d . 1 . . C
C25 -0.0374(2) 0.7618(4) 0.55597(19) 0.0622(7) Uani d . 1 . . C
C26 -0.0417(2) 0.8172(4) 0.47616(19) 0.0640(8) Uani d . 1 . . C
C27 0.02503(18) 0.7801(3) 0.42091(17) 0.0552(6) Uani d . 1 . . C
C28 0.1969(2) 0.6520(5) 0.32569(17) 0.0642(8) Uani d . 1 . . C
C29 0.1299(3) 0.5742(5) 0.26675(17) 0.0862(10) Uani d . 1 . . C
H29A 0.1318 0.4594 0.2739 0.129 Uiso calc R 1 . . H
H29B 0.1467 0.6005 0.2124 0.129 Uiso calc R 1 . . H
H29C 0.0682 0.6126 0.2762 0.129 Uiso calc R 1 . . H
H23 0.1964(19) 0.476(4) 0.5789(18) 0.063(8) Uiso d . 1 . . H
H17 0.6381(17) 0.024(3) 0.6200(17) 0.055(7) Uiso d . 1 . . H
H16 0.7653(18) -0.041(3) 0.5424(16) 0.056(7) Uiso d . 1 . . H
H24 0.0402(19) 0.622(3) 0.6347(18) 0.060(8) Uiso d . 1 . . H
H27 0.0260(17) 0.822(3) 0.3666(16) 0.053(7) Uiso d . 1 . . H
H25 -0.0854(18) 0.795(3) 0.5902(16) 0.055(7) Uiso d . 1 . . H
H2 0.3325(16) 0.445(3) 0.3978(16) 0.049(6) Uiso d . 1 . . H
H1 0.3411(18) 0.392(3) 0.5619(17) 0.057(8) Uiso d . 1 . . H
H15 0.771(2) 0.056(4) 0.4074(17) 0.069(8) Uiso d . 1 . . H
H26 -0.090(2) 0.888(4) 0.4616(17) 0.065(8) Uiso d . 1 . . H
H14 0.6526(17) 0.214(3) 0.3541(17) 0.056(7) Uiso d . 1 . . H
H18A 0.4807(19) 0.092(4) 0.6630(17) 0.063(8) Uiso d . 1 . . H
H18B 0.3947(19) 0.198(3) 0.6463(15) 0.049(7) Uiso d . 1 . . H
H28A 0.198(2) 0.758(4) 0.325(2) 0.076(10) Uiso d . 1 . . H
H28B 0.261(2) 0.619(4) 0.3182(17) 0.069(8) Uiso d . 1 . . H

loop_
_atom_site_aniso_label
_atom_site_aniso_U_11
_atom_site_aniso_U_22
_atom_site_aniso_U_33
_atom_site_aniso_U_12
_atom_site_aniso_U_13
_atom_site_aniso_U_23
Cl 0.0759(5) 0.0672(5) 0.0396(4) -0.0023(3) 0.0021(3) 0.0051(3)
O2 0.146(2) 0.0958(18) 0.0508(12) -0.0131(16) -0.0164(13) -0.0081(11)
O3 0.160(3) 0.115(2) 0.0819(17) -0.0268(19) -0.0601(17) 0.0382(15)
O1 0.147(2) 0.0836(17) 0.115(2) -0.0358(17) 0.0336(18) 0.0118(15)
O4 0.115(2) 0.183(3) 0.146(3) 0.032(2) 0.065(2) 0.012(3)
N11 0.0408(10) 0.0482(11) 0.0376(9) 0.0053(9) -0.0026(8) 0.0007(8)
N13 0.0444(11) 0.0503(11) 0.0394(10) 0.0019(9) -0.0020(8) 0.0010(8)
N21 0.0394(10) 0.0494(11) 0.0403(10) 0.0052(9) 0.0011(8) 0.0063(8)
N23 0.0449(11) 0.0594(13) 0.0357(10) 0.0059(10) -0.0009(8) 0.0050(9)
C1 0.0482(13) 0.0518(14) 0.0423(13) 0.0058(11) -0.0006(11) -0.0016(10)
C11 0.0372(12) 0.0419(12) 0.0428(12) -0.0001(10) -0.0047(9) -0.0029(9)
C12 0.0404(12) 0.0434(12) 0.0405(12) 0.0009(10) -0.0054(9) -0.0016(9)
C13 0.0391(12) 0.0440(12) 0.0419(11) -0.0018(10) -0.0041(9) -0.0025(9)
C14 0.0486(14) 0.0633(16) 0.0460(14) -0.0019(12) 0.0042(11) -0.0027(12)
C15 0.0404(13) 0.0708(17) 0.0658(17) 0.0051(13) 0.0082(12) -0.0055(14)
C16 0.0419(13) 0.0595(16) 0.0694(17) 0.0100(12) -0.0048(12) 0.0011(13)
C17 0.0463(13) 0.0526(14) 0.0508(14) 0.0036(11) -0.0073(11) 0.0030(12)
C18 0.0467(14) 0.0612(16) 0.0404(12) 0.0056(12) 0.0011(10) 0.0075(11)
C19 0.085(2) 0.103(2) 0.0446(15) -0.0140(18) -0.0002(14) -0.0115(15)
C2 0.0419(12) 0.0522(13) 0.0418(12) 0.0048(11) 0.0003(10) 0.0016(10)
C21 0.0379(12) 0.0426(12) 0.0474(12) 0.0000(10) 0.0002(10) -0.0018(10)
C22 0.0405(12) 0.0468(13) 0.0396(11) 0.0004(10) -0.0016(9) -0.0002(9)
C23 0.0397(12) 0.0481(13) 0.0437(12) -0.0012(10) -0.0013(9) -0.0049(10)
C24 0.0507(15) 0.0645(16) 0.0487(15) -0.0029(13) 0.0043(12) -0.0089(12)
C25 0.0515(15) 0.0659(17) 0.0696(18) 0.0041(14) 0.0106(13) -0.0197(14)
C26 0.0502(15) 0.0620(17) 0.080(2) 0.0184(14) 0.0010(14) -0.0101(14)
C27 0.0509(15) 0.0547(15) 0.0597(16) 0.0089(12) -0.0025(12) 0.0028(12)
C28 0.0541(17) 0.087(2) 0.0525(16) 0.0159(16) 0.0119(12) 0.0264(15)
C29 0.105(2) 0.112(3) 0.0409(14) 0.032(2) -0.0016(15) -0.0019(16)

loop_
_atom_type_symbol
_atom_type_description
_atom_type_scat_dispersion_real
_atom_type_scat_dispersion_imag
_atom_type_scat_source
C C 0.0033 0.0016 'International Tables Vol C Tables 4.2.6.8 and 6.1.1.4'
H H 0.0000 0.0000 'International Tables Vol C Tables 4.2.6.8 and 6.1.1.4'
N N 0.0061 0.0033 'International Tables Vol C Tables 4.2.6.8 and 6.1.1.4'
O O 0.0106 0.0060 'International Tables Vol C Tables 4.2.6.8 and 6.1.1.4'
Cl Cl 0.1484 0.1585 'International Tables Vol C Tables 4.2.6.8 and 6.1.1.4'

loop_
_geom_angle_atom_site_label_1
_geom_angle_atom_site_label_2
_geom_angle_atom_site_label_3
_geom_angle
O3 Cl O4 109.3(2)
O3 Cl O2 111.54(18)
O4 Cl O2 110.6(2)
O3 Cl O1 110.00(19)
O4 Cl O1 109.6(2)
O2 Cl O1 105.76(17)
C12 N11 C11 105.92(18)
C12 N11 C18 128.7(2)
C11 N11 C18 125.32(18)
C12 N13 C13 104.51(18)
C22 N21 C21 108.85(18)
C22 N21 C28 127.2(2)
C21 N21 C28 123.92(19)
C22 N23 C23 110.16(19)
C22 N23 H23 125.6(19)
C23 N23 H23 124.1(19)
C2 C1 C12 124.6(2)
C2 C1 H1 119.5(17)
C12 C1 H1 115.9(17)
N11 C11 C17 131.4(2)
N11 C11 C13 105.72(18)
C17 C11 C13 122.9(2)
N13 C12 N11 113.5(2)
N13 C12 C1 124.8(2)
N11 C12 C1 121.8(2)
N13 C13 C14 130.1(2)
N13 C13 C11 110.39(19)
C14 C13 C11 119.5(2)
C15 C14 C13 117.7(2)
C15 C14 H14 123.6(16)
C13 C14 H14 118.7(16)
C14 C15 C16 122.0(3)
C14 C15 H15 116.0(17)
C16 C15 H15 122.1(17)
C17 C16 C15 121.5(2)
C17 C16 H16 119.8(16)
C15 C16 H16 118.7(16)
C16 C17 C11 116.5(2)
C16 C17 H17 121.3(17)
C11 C17 H17 122.1(17)
N11 C18 C19 112.7(2)
N11 C18 H18A 105.6(17)
C19 C18 H18A 109.5(17)
N11 C18 H18B 108.2(15)
C19 C18 H18B 111.6(15)
H18A C18 H18B 109(2)
C18 C19 H19A 109.5
C18 C19 H19B 109.5
H19A C19 H19B 109.5
C18 C19 H19C 109.5
H19A C19 H19C 109.5
H19B C19 H19C 109.5
C1 C2 C22 122.3(2)
C1 C2 H2 119.8(14)
C22 C2 H2 117.8(14)
C27 C21 C23 121.6(2)
C27 C21 N21 131.9(2)
C23 C21 N21 106.47(19)
N23 C22 N21 108.18(19)
N23 C22 C2 124.7(2)
N21 C22 C2 127.1(2)
N23 C23 C21 106.3(2)
N23 C23 C24 131.8(2)
C21 C23 C24 121.9(2)
C25 C24 C23 116.4(3)
C25 C24 H24 126.2(18)
C23 C24 H24 117.3(18)
C24 C25 C26 121.5(3)
C24 C25 H25 121.5(16)
C26 C25 H25 117.0(16)
C27 C26 C25 122.5(3)
C27 C26 H26 119.7(18)
C25 C26 H26 117.6(18)
C26 C27 C21 116.1(3)
C26 C27 H27 124.3(15)
C21 C27 H27 119.6(15)
N21 C28 C29 112.5(3)
N21 C28 H28A 102(2)
C29 C28 H28A 116(2)
N21 C28 H28B 107.5(17)
C29 C28 H28B 113.1(17)
H28A C28 H28B 105(3)
C28 C29 H29A 109.5
C28 C29 H29B 109.5
H29A C29 H29B 109.5
C28 C29 H29C 109.5
H29A C29 H29C 109.5
H29B C29 H29C 109.5

loop_
_geom_bond_atom_site_label_1
_geom_bond_atom_site_label_2
_geom_bond_site_symmetry_2
_geom_bond_distance
_geom_bond_publ_flag
Cl O3 . 1.380(2) ?
Cl O4 . 1.387(3) ?
Cl O2 . 1.409(2) ?
Cl O1 . 1.428(3) ?
N11 C12 . 1.376(3) ?
N11 C11 . 1.378(3) ?
N11 C18 . 1.463(3) ?
N13 C12 . 1.321(3) ?
N13 C13 . 1.379(3) ?
N21 C22 . 1.346(3) ?
N21 C21 . 1.395(3) ?
N21 C28 . 1.472(3) ?
N23 C22 . 1.337(3) ?
N23 C23 . 1.376(3) ?
N23 H23 . 0.88(3) ?
C1 C2 . 1.316(3) ?
C1 C12 . 1.445(3) ?
C1 H1 . 0.89(3) ?
C11 C17 . 1.392(3) ?
C11 C13 . 1.401(3) ?
C13 C14 . 1.396(3) ?
C14 C15 . 1.376(4) ?
C14 H14 . 0.92(3) ?
C15 C16 . 1.399(4) ?
C15 H15 . 0.95(3) ?
C16 C17 . 1.373(4) ?
C16 H16 . 0.96(3) ?
C17 H17 . 0.90(3) ?
C18 C19 . 1.497(4) ?
C18 H18A . 0.95(3) ?
C18 H18B . 0.94(3) ?
C19 H19A . 0.9600 ?
C19 H19B . 0.9600 ?
C19 H19C . 0.9600 ?
C2 C22 . 1.438(3) ?
C2 H2 . 0.95(3) ?
C21 C27 . 1.387(3) ?
C21 C23 . 1.390(3) ?
C23 C24 . 1.391(3) ?
C24 C25 . 1.373(4) ?
C24 H24 . 0.91(3) ?
C25 C26 . 1.393(4) ?
C25 H25 . 0.94(3) ?
C26 C27 . 1.376(4) ?
C26 H26 . 0.94(3) ?
C27 H27 . 0.96(3) ?
C28 C29 . 1.496(5) ?
C28 H28A . 0.88(3) ?
C28 H28B . 0.98(3) ?
C29 H29A . 0.9600 ?
C29 H29B . 0.9600 ?
C29 H29C . 0.9600 ?

loop_
_geom_hbond_atom_site_label_D
_geom_hbond_atom_site_label_H
_geom_hbond_atom_site_label_A
_geom_hbond_site_symmetry_A
_geom_hbond_distance_DH
_geom_hbond_distance_HA
_geom_hbond_distance_DA
_geom_hbond_angle_DHA
N23 H23 O2 1_555 0.88(3) 2.08(3) 2.925(3) 161(3)
N23 H23 O1 1_555 0.88(3) 2.54(3) 3.276(4) 141(3)
C1 H1 N23 1_555 0.89(3) 2.62(3) 2.908(3) 100(2)

loop_
_geom_torsion_atom_site_label_1
_geom_torsion_atom_site_label_2
_geom_torsion_atom_site_label_3
_geom_torsion_atom_site_label_4
_geom_torsion
C12 N11 C11 C17 -179.2(2)
C18 N11 C11 C17 2.4(4)
C12 N11 C11 C13 0.5(2)
C18 N11 C11 C13 -177.9(2)
C13 N13 C12 N11 -0.1(2)
C13 N13 C12 C1 179.3(2)
C11 N11 C12 N13 -0.3(2)
C18 N11 C12 N13 178.0(2)
C11 N11 C12 C1 -179.6(2)
C18 N11 C12 C1 -1.4(4)
C2 C1 C12 N13 10.7(4)
C2 C1 C12 N11 -170.0(2)
C12 N13 C13 C14 -178.5(2)
C12 N13 C13 C11 0.4(2)
N11 C11 C13 N13 -0.5(2)
C17 C11 C13 N13 179.2(2)
N11 C11 C13 C14 178.5(2)
C17 C11 C13 C14 -1.8(3)
N13 C13 C14 C15 -179.4(2)
C11 C13 C14 C15 1.8(4)
C13 C14 C15 C16 -0.8(4)
C14 C15 C16 C17 -0.2(4)
C15 C16 C17 C11 0.3(4)
N11 C11 C17 C16 -179.7(2)
C13 C11 C17 C16 0.7(4)
C12 N11 C18 C19 -93.0(3)
C11 N11 C18 C19 84.9(3)
C12 C1 C2 C22 -179.3(2)
C22 N21 C21 C27 179.3(3)
C28 N21 C21 C27 0.4(4)
C22 N21 C21 C23 -0.3(2)
C28 N21 C21 C23 -179.1(2)
C23 N23 C22 N21 -0.6(3)
C23 N23 C22 C2 177.9(2)
C21 N21 C22 N23 0.6(2)
C28 N21 C22 N23 179.3(3)
C21 N21 C22 C2 -177.9(2)
C28 N21 C22 C2 0.9(4)
C1 C2 C22 N23 -8.9(4)
C1 C2 C22 N21 169.4(2)
C22 N23 C23 C21 0.4(3)
C22 N23 C23 C24 -179.3(3)
C27 C21 C23 N23 -179.7(2)
N21 C21 C23 N23 -0.1(2)
C27 C21 C23 C24 0.1(4)
N21 C21 C23 C24 179.7(2)
N23 C23 C24 C25 179.9(2)
C21 C23 C24 C25 0.2(4)
C23 C24 C25 C26 0.2(4)
C24 C25 C26 C27 -0.9(5)
C25 C26 C27 C21 1.2(4)
C23 C21 C27 C26 -0.8(4)
N21 C21 C27 C26 179.7(2)
C22 N21 C28 C29 112.3(3)
C21 N21 C28 C29 -69.1(4)

loop_
_cod_related_entry_id
_cod_related_entry_database
_cod_related_entry_code
1 ChemSpider 30654020
